data_2226066
loop_
_publ_author_name
'Tan, Kong Wai'
'Maah, Mohd Jamil'
'Ng, Seik Weng'

_publ_section_title
;
 Bis[(4-chlorobenzyl)triphenylphosphonium] tetrachloridozincate(II)
 trihydrate
;
_journal_coeditor_code BT5270
_journal_issue 6
_journal_name_full 'Acta Crystallographica Section E'
_journal_page_first m690
_journal_paper_doi 10.1107/S1600536810018325
_journal_volume 66
_journal_year 2010
_chemical_formula_iupac '(C25 H21 Cl P)2 [Zn Cl4], 3H2 O'
_chemical_formula_moiety '2(C25 H21 Cl P +), Cl4 Zn 2-, 3H2 O'
_chemical_formula_sum 'C50 H48 Cl6 O3 P2 Zn'
_chemical_formula_weight 1036.89
_chemical_name_systematic
;
Bis[(4-chlorobenzyl)triphenylphosphonium] tetrachloridozincate(II)
trihydrate
;
_space_group_IT_number 2
_symmetry_cell_setting triclinic
_symmetry_space_group_name_Hall '-P 1'
_symmetry_space_group_name_H-M 'P -1'
_atom_sites_solution_hydrogens geom
_atom_sites_solution_primary direct
_atom_sites_solution_secondary difmap
_audit_creation_method SHELXL-97
_cell_angle_alpha 73.6510(10)
_cell_angle_beta 73.527(2)
_cell_angle_gamma 68.205(2)
_cell_formula_units_Z 2
_cell_length_a 11.2634(12)
_cell_length_b 14.2995(15)
_cell_length_c 16.9288(17)
_cell_measurement_reflns_used 2585
_cell_measurement_temperature 100(2)
_cell_measurement_theta_max 24.6
_cell_measurement_theta_min 2.5
_cell_volume 2379.7(4)
_computing_cell_refinement 'SAINT (Bruker, 2009)'
_computing_data_collection 'APEX2 (Bruker, 2009)'
_computing_data_reduction 'SAINT (Bruker, 2009)'
_computing_molecular_graphics 'X-SEED (Barbour, 2001)'
_computing_publication_material 'publCIF (Westrip, 2010)'
_computing_structure_refinement 'SHELXL97 (Sheldrick, 2008)'
_computing_structure_solution 'SHELXS97 (Sheldrick, 2008)'
_diffrn_ambient_temperature 100(2)
_diffrn_measured_fraction_theta_full 0.995
_diffrn_measured_fraction_theta_max 0.995
_diffrn_measurement_device_type 'Bruker SMART APEX diffractometer'
_diffrn_measurement_method '\w scans'
_diffrn_radiation_monochromator graphite
_diffrn_radiation_source 'fine-focus sealed tube'
_diffrn_radiation_type MoK\a
_diffrn_radiation_wavelength 0.71073
_diffrn_reflns_av_R_equivalents 0.0644
_diffrn_reflns_av_sigmaI/netI 0.1091
_diffrn_reflns_limit_h_max 14
_diffrn_reflns_limit_h_min -14
_diffrn_reflns_limit_k_max 18
_diffrn_reflns_limit_k_min -17
_diffrn_reflns_limit_l_max 19
_diffrn_reflns_limit_l_min -21
_diffrn_reflns_number 23163
_diffrn_reflns_theta_full 27.50
_diffrn_reflns_theta_max 27.50
_diffrn_reflns_theta_min 1.28
_diffrn_standards_decay_% 0
_diffrn_standards_interval_count 0
_diffrn_standards_interval_time 0
_diffrn_standards_number 0
_exptl_absorpt_coefficient_mu 0.962
_exptl_absorpt_correction_T_max 0.9717
_exptl_absorpt_correction_T_min 0.8691
_exptl_absorpt_correction_type multi-scan
_exptl_absorpt_process_details '(SADABS; Sheldrick, 1996)'
_exptl_crystal_colour Yellow
_exptl_crystal_density_diffrn 1.447
_exptl_crystal_density_method 'not measured'
_exptl_crystal_description Prism
_exptl_crystal_F_000 1068
_exptl_crystal_size_max 0.15
_exptl_crystal_size_mid 0.10
_exptl_crystal_size_min 0.03
_refine_diff_density_max 1.156
_refine_diff_density_min -0.823
_refine_ls_extinction_method none
_refine_ls_goodness_of_fit_ref 1.004
_refine_ls_hydrogen_treatment constr
_refine_ls_matrix_type full
_refine_ls_number_parameters 568
_refine_ls_number_reflns 10895
_refine_ls_number_restraints 18
_refine_ls_restrained_S_all 1.005
_refine_ls_R_factor_all 0.1155
_refine_ls_R_factor_gt 0.0593
_refine_ls_shift/su_max 0.001
_refine_ls_shift/su_mean 0.001
_refine_ls_structure_factor_coef Fsqd
_refine_ls_weighting_details 'calc w=1/[\s^2^(Fo^2^)+(0.0725P)^2^+0.6420P] where P=(Fo^2^+2Fc^2^)/3'
_refine_ls_weighting_scheme calc
_refine_ls_wR_factor_gt 0.1341
_refine_ls_wR_factor_ref 0.1635
_reflns_number_gt 6579
_reflns_number_total 10895
_reflns_threshold_expression I>2\s(I)
_cod_data_source_file bt5270.cif
_cod_data_source_block I
_cod_depositor_comments
;
The following automatic conversions were performed:
'_symmetry_cell_setting' value 'Triclinic' changed to 'triclinic'
according to '/home/saulius/struct/CIF-dictionaries/cif_core.dic'
dictionary named 'cif_core.dic' version 2.4.1 from
2010-06-29.

'_exptl_absorpt_correction_type' value 'Multi-scan' changed
to 'multi-scan' according to
'/home/saulius/struct/CIF-dictionaries/cif_core.dic' dictionary named
'cif_core.dic' version 2.4.1 from 2010-06-29.

Automatic conversion script
Id: cif_fix_enum 1527 2010-12-29 10:47:43Z saulius 
;
_cod_database_code 2226066
_cod_database_fobs_code 2226066

loop_
_symmetry_equiv_pos_as_xyz
'x, y, z'
'-x, -y, -z'

loop_
_atom_site_type_symbol
_atom_site_label
_atom_site_fract_x
_atom_site_fract_y
_atom_site_fract_z
_atom_site_U_iso_or_equiv
_atom_site_adp_type
_atom_site_calc_flag
_atom_site_refinement_flags
_atom_site_occupancy
_atom_site_disorder_assembly
_atom_site_disorder_group
Zn Zn1 0.39614(5) 0.84375(4) 0.28532(3) 0.02513(15) Uani d . 1 . .
Cl Cl1 0.21085(13) 0.86435(11) 0.38977(8) 0.0408(3) Uani d . 1 . .
Cl Cl2 0.40060(15) 0.72339(10) 0.22031(8) 0.0422(3) Uani d . 1 . .
Cl Cl3 0.40802(12) 0.99004(9) 0.18953(7) 0.0305(3) Uani d . 1 . .
Cl Cl4 0.57229(10) 0.78183(9) 0.34554(7) 0.0256(3) Uani d . 1 . .
Cl Cl5 0.84826(11) 0.43139(8) -0.02489(8) 0.0289(3) Uani d . 1 . .
Cl Cl6 1.00321(12) 0.47193(12) 0.24586(9) 0.0439(4) Uani d . 1 . .
P P1 0.80632(10) 0.91395(8) 0.01410(7) 0.0164(2) Uani d . 1 . .
P P2 0.44814(10) 0.31622(9) 0.40672(7) 0.0172(2) Uani d . 1 . .
O O1w 0.3019(3) 0.6091(3) 0.4044(2) 0.0357(8) Uani d . 1 . .
H H1w1 0.2679 0.6668 0.4182 0.054 Uiso d R 1 . .
H H1w2 0.3383 0.6183 0.3534 0.054 Uiso d R 1 . .
O O2w 0.1837(9) 1.1168(7) 0.3434(6) 0.071(2) Uani d PU 0.68 A 1
H H2w1 0.2038 1.0540 0.3437 0.106 Uiso d PR 0.68 A 1
H H2w2 0.2266 1.1437 0.2997 0.106 Uiso d PR 0.68 A 1
O O3w 0.2158(17) 1.1580(12) 0.3051(10) 0.131(6) Uani d PU 0.55 B 3
H H3w1 0.1791 1.1222 0.3459 0.197 Uiso d PR 0.55 B 3
H H3w2 0.2676 1.1196 0.2720 0.197 Uiso d PR 0.55 B 3
O O4w 0.0156(13) 1.0658(10) 0.4421(8) 0.215(6) Uani d PU 0.77 C 4
H H4w1 0.0739 1.0225 0.4154 0.322 Uiso d PR 0.77 C 4
H H4w2 -0.0462 1.0955 0.4162 0.322 Uiso d PR 0.77 C 4
C C1 0.8966(4) 0.8405(3) 0.0951(3) 0.0165(9) Uani d . 1 D 4
C C2 1.0319(4) 0.8094(3) 0.0784(3) 0.0181(9) Uani d . 1 D 4
H H2 1.0791 0.8212 0.0223 0.022 Uiso calc R 1 D 4
C C3 1.0979(4) 0.7607(3) 0.1443(3) 0.0218(10) Uani d . 1 D 4
H H3 1.1905 0.7397 0.1332 0.026 Uiso calc R 1 D 4
C C4 1.0296(4) 0.7425(3) 0.2259(3) 0.0221(10) Uani d . 1 D 4
H H4 1.0755 0.7086 0.2705 0.027 Uiso calc R 1 D 4
C C5 0.8946(4) 0.7736(3) 0.2428(3) 0.0212(10) Uani d . 1 D 4
H H5 0.8481 0.7610 0.2990 0.025 Uiso calc R 1 D 4
C C6 0.8273(4) 0.8231(3) 0.1778(3) 0.0202(9) Uani d . 1 D 4
H H6 0.7346 0.8451 0.1894 0.024 Uiso calc R 1 D 4
C C7 0.7331(4) 1.0437(3) 0.0293(3) 0.0177(9) Uani d . 1 D 4
C C8 0.7498(4) 1.0733(3) 0.0960(3) 0.0187(9) Uani d . 1 D 4
H H8 0.8053 1.0250 0.1322 0.022 Uiso calc R 1 D 4
C C9 0.6865(4) 1.1723(3) 0.1099(3) 0.0212(10) Uani d . 1 D 4
H H9 0.6978 1.1919 0.1558 0.025 Uiso calc R 1 D 4
C C10 0.6062(4) 1.2427(3) 0.0563(3) 0.0224(10) Uani d . 1 D 4
H H10 0.5619 1.3107 0.0659 0.027 Uiso calc R 1 D 4
C C11 0.5903(4) 1.2146(3) -0.0107(3) 0.0219(10) Uani d . 1 D 4
H H11 0.5364 1.2637 -0.0476 0.026 Uiso calc R 1 D 4
C C12 0.6518(4) 1.1160(3) -0.0243(3) 0.0188(9) Uani d . 1 D 4
H H12 0.6394 1.0968 -0.0700 0.023 Uiso calc R 1 D 4
C C13 0.9112(4) 0.9036(3) -0.0868(3) 0.0162(9) Uani d . 1 D 4
C C14 0.9176(4) 0.9902(4) -0.1498(3) 0.0226(10) Uani d . 1 D 4
H H14 0.8681 1.0569 -0.1387 0.027 Uiso calc R 1 D 4
C C15 0.9958(4) 0.9791(4) -0.2285(3) 0.0252(10) Uani d . 1 D 4
H H15 1.0006 1.0383 -0.2709 0.030 Uiso calc R 1 D 4
C C16 1.0669(4) 0.8823(4) -0.2454(3) 0.0270(11) Uani d . 1 D 4
H H16 1.1206 0.8747 -0.2993 0.032 Uiso calc R 1 D 4
C C17 1.0593(4) 0.7961(4) -0.1833(3) 0.0235(10) Uani d . 1 D 4
H H17 1.1071 0.7295 -0.1950 0.028 Uiso calc R 1 D 4
C C18 0.9830(4) 0.8068(3) -0.1046(3) 0.0202(9) Uani d . 1 D 4
H H18 0.9795 0.7474 -0.0623 0.024 Uiso calc R 1 D 4
C C19 0.6724(4) 0.8668(3) 0.0237(3) 0.0212(10) Uani d . 1 D 4
H H19A 0.6155 0.8714 0.0800 0.025 Uiso calc R 1 D 4
H H19B 0.6195 0.9116 -0.0187 0.025 Uiso calc R 1 D 4
C C20 0.7178(4) 0.7573(3) 0.0118(3) 0.0190(9) Uani d . 1 D 4
C C21 0.7489(4) 0.6754(3) 0.0778(3) 0.0238(10) Uani d . 1 D 4
H H21 0.7413 0.6883 0.1314 0.029 Uiso calc R 1 D 4
C C22 0.7906(5) 0.5755(4) 0.0667(3) 0.0273(11) Uani d . 1 D 4
H H22 0.8135 0.5196 0.1117 0.033 Uiso calc R 1 D 4
C C23 0.7986(4) 0.5579(3) -0.0108(3) 0.0221(10) Uani d . 1 D 4
C C24 0.7664(4) 0.6377(3) -0.0771(3) 0.0211(10) Uani d . 1 D 4
H H24 0.7714 0.6245 -0.1301 0.025 Uiso calc R 1 D 4
C C25 0.7269(4) 0.7367(3) -0.0653(3) 0.0211(10) Uani d . 1 D 4
H H25 0.7054 0.7922 -0.1109 0.025 Uiso calc R 1 D 4
C C26 0.2848(4) 0.3235(3) 0.4640(3) 0.0187(9) Uani d . 1 E 4
C C27 0.2169(4) 0.3938(4) 0.5163(3) 0.0240(10) Uani d . 1 E 4
H H27 0.2575 0.4372 0.5242 0.029 Uiso calc R 1 E 4
C C28 0.0892(4) 0.4003(4) 0.5570(3) 0.0291(11) Uani d . 1 E 4
H H28 0.0419 0.4485 0.5926 0.035 Uiso calc R 1 E 4
C C29 0.0302(4) 0.3359(4) 0.5457(3) 0.0305(12) Uani d . 1 E 4
H H29 -0.0571 0.3402 0.5738 0.037 Uiso calc R 1 E 4
C C30 0.0983(4) 0.2664(4) 0.4939(3) 0.0306(11) Uani d . 1 E 4
H H30 0.0580 0.2228 0.4861 0.037 Uiso calc R 1 E 4
C C31 0.2262(4) 0.2597(4) 0.4527(3) 0.0270(11) Uani d . 1 E 4
H H31 0.2733 0.2115 0.4170 0.032 Uiso calc R 1 E 4
C C32 0.5400(4) 0.1858(3) 0.3999(3) 0.0186(9) Uani d . 1 E 4
C C33 0.5334(4) 0.1442(3) 0.3363(3) 0.0225(10) Uani d . 1 E 4
H H33 0.4872 0.1874 0.2935 0.027 Uiso calc R 1 E 4
C C34 0.5935(4) 0.0411(4) 0.3354(3) 0.0260(10) Uani d . 1 E 4
H H34 0.5867 0.0130 0.2928 0.031 Uiso calc R 1 E 4
C C35 0.6635(4) -0.0215(4) 0.3963(3) 0.0266(11) Uani d . 1 E 4
H H35 0.7057 -0.0924 0.3952 0.032 Uiso calc R 1 E 4
C C36 0.6728(5) 0.0184(4) 0.4591(3) 0.0283(11) Uani d . 1 E 4
H H36 0.7222 -0.0249 0.5003 0.034 Uiso calc R 1 E 4
C C37 0.6099(4) 0.1214(3) 0.4618(3) 0.0238(10) Uani d . 1 E 4
H H37 0.6143 0.1483 0.5058 0.029 Uiso calc R 1 E 4
C C38 0.4406(4) 0.3890(3) 0.3018(3) 0.0172(9) Uani d . 1 E 4
C C39 0.5555(4) 0.3843(3) 0.2417(3) 0.0226(10) Uani d . 1 E 4
H H39 0.6372 0.3421 0.2560 0.027 Uiso calc R 1 E 4
C C40 0.5502(5) 0.4410(4) 0.1614(3) 0.0279(11) Uani d . 1 E 4
H H40 0.6286 0.4381 0.1205 0.034 Uiso calc R 1 E 4
C C41 0.4312(5) 0.5023(3) 0.1397(3) 0.0269(11) Uani d . 1 E 4
H H41 0.4280 0.5411 0.0842 0.032 Uiso calc R 1 E 4
C C42 0.3169(5) 0.5067(3) 0.1995(3) 0.0248(10) Uani d . 1 E 4
H H42 0.2354 0.5484 0.1847 0.030 Uiso calc R 1 E 4
C C43 0.3207(4) 0.4506(3) 0.2806(3) 0.0221(10) Uani d . 1 E 4
H H43 0.2422 0.4541 0.3214 0.026 Uiso calc R 1 E 4
C C44 0.5220(4) 0.3699(3) 0.4574(3) 0.0201(9) Uani d . 1 E 4
H H44A 0.4571 0.4342 0.4732 0.024 Uiso calc R 1 E 4
H H44B 0.5432 0.3211 0.5098 0.024 Uiso calc R 1 E 4
C C45 0.6443(4) 0.3932(3) 0.4048(3) 0.0180(9) Uani d . 1 E 4
C C46 0.7670(4) 0.3166(4) 0.3986(3) 0.0222(10) Uani d . 1 E 4
H H46 0.7743 0.2481 0.4281 0.027 Uiso calc R 1 E 4
C C47 0.8776(4) 0.3408(4) 0.3496(3) 0.0272(11) Uani d . 1 E 4
H H47 0.9608 0.2894 0.3451 0.033 Uiso calc R 1 E 4
C C48 0.8645(4) 0.4404(4) 0.3075(3) 0.0255(11) Uani d . 1 E 4
C C49 0.7463(4) 0.5175(4) 0.3128(3) 0.0261(10) Uani d . 1 E 4
H H49 0.7400 0.5860 0.2839 0.031 Uiso calc R 1 E 4
C C50 0.6373(4) 0.4922(3) 0.3612(3) 0.0199(9) Uani d . 1 E 4
H H50 0.5548 0.5443 0.3648 0.024 Uiso calc R 1 E 4

loop_
_atom_site_aniso_label
_atom_site_aniso_U_11
_atom_site_aniso_U_22
_atom_site_aniso_U_33
_atom_site_aniso_U_12
_atom_site_aniso_U_13
_atom_site_aniso_U_23
Zn1 0.0277(3) 0.0273(3) 0.0197(3) -0.0064(2) -0.0081(2) -0.0036(2)
Cl1 0.0356(7) 0.0486(9) 0.0346(8) -0.0098(6) -0.0089(6) -0.0055(6)
Cl2 0.0713(10) 0.0370(8) 0.0281(7) -0.0240(7) -0.0180(7) -0.0040(6)
Cl3 0.0436(7) 0.0241(6) 0.0228(6) -0.0078(5) -0.0130(5) -0.0009(5)
Cl4 0.0240(5) 0.0269(6) 0.0229(6) -0.0062(5) -0.0070(4) -0.0002(5)
Cl5 0.0349(6) 0.0157(6) 0.0341(7) -0.0043(5) -0.0100(5) -0.0038(5)
Cl6 0.0323(7) 0.0622(10) 0.0424(8) -0.0276(7) 0.0140(6) -0.0226(7)
P1 0.0163(5) 0.0170(6) 0.0162(6) -0.0039(4) -0.0041(4) -0.0048(5)
P2 0.0170(5) 0.0177(6) 0.0163(6) -0.0050(4) -0.0028(4) -0.0038(5)
O1w 0.0296(18) 0.035(2) 0.036(2) -0.0071(15) 0.0008(15) -0.0087(17)
O2w 0.074(5) 0.066(5) 0.075(5) -0.003(4) -0.024(4) -0.035(4)
O3w 0.135(9) 0.138(10) 0.131(10) -0.038(7) -0.033(7) -0.040(7)
O4w 0.199(9) 0.251(10) 0.215(9) -0.053(7) -0.065(7) -0.078(7)
C1 0.021(2) 0.014(2) 0.017(2) -0.0041(17) -0.0069(17) -0.0043(17)
C2 0.020(2) 0.017(2) 0.018(2) -0.0067(17) -0.0010(17) -0.0064(18)
C3 0.023(2) 0.015(2) 0.027(3) -0.0025(18) -0.0071(19) -0.0049(19)
C4 0.026(2) 0.018(2) 0.021(2) -0.0045(18) -0.0101(19) -0.0001(19)
C5 0.031(2) 0.015(2) 0.014(2) -0.0064(18) -0.0043(18) 0.0016(18)
C6 0.016(2) 0.019(2) 0.023(2) -0.0039(17) -0.0015(18) -0.0068(19)
C7 0.016(2) 0.021(2) 0.016(2) -0.0055(17) 0.0007(16) -0.0070(18)
C8 0.016(2) 0.022(2) 0.018(2) -0.0061(17) -0.0030(17) -0.0054(19)
C9 0.021(2) 0.026(2) 0.019(2) -0.0072(19) -0.0002(18) -0.011(2)
C10 0.021(2) 0.017(2) 0.028(3) -0.0043(18) -0.0030(19) -0.007(2)
C11 0.016(2) 0.019(2) 0.026(3) -0.0027(17) -0.0052(18) 0.0002(19)
C12 0.019(2) 0.023(2) 0.016(2) -0.0092(18) 0.0001(17) -0.0063(19)
C13 0.018(2) 0.020(2) 0.014(2) -0.0058(17) -0.0063(17) -0.0062(18)
C14 0.021(2) 0.024(2) 0.022(2) -0.0045(19) -0.0044(18) -0.007(2)
C15 0.025(2) 0.032(3) 0.019(2) -0.012(2) -0.0032(19) -0.002(2)
C16 0.020(2) 0.044(3) 0.019(2) -0.011(2) -0.0007(18) -0.012(2)
C17 0.018(2) 0.031(3) 0.022(2) -0.0011(19) -0.0035(18) -0.017(2)
C18 0.019(2) 0.022(2) 0.021(2) -0.0033(18) -0.0081(18) -0.0061(19)
C19 0.020(2) 0.021(2) 0.023(2) -0.0052(18) -0.0077(18) -0.0027(19)
C20 0.016(2) 0.017(2) 0.025(2) -0.0065(17) -0.0047(18) -0.0036(19)
C21 0.031(2) 0.025(3) 0.019(2) -0.014(2) -0.0062(19) -0.001(2)
C22 0.041(3) 0.022(3) 0.024(3) -0.017(2) -0.015(2) 0.007(2)
C23 0.023(2) 0.016(2) 0.027(3) -0.0085(18) -0.0034(19) -0.0026(19)
C24 0.026(2) 0.020(2) 0.019(2) -0.0060(18) -0.0047(18) -0.0070(19)
C25 0.023(2) 0.019(2) 0.021(2) -0.0063(18) -0.0066(18) -0.0021(19)
C26 0.018(2) 0.019(2) 0.017(2) -0.0044(17) -0.0057(17) 0.0007(18)
C27 0.020(2) 0.029(3) 0.023(3) -0.0060(19) -0.0081(19) -0.004(2)
C28 0.022(2) 0.037(3) 0.021(3) 0.000(2) -0.0045(19) -0.007(2)
C29 0.018(2) 0.049(3) 0.018(3) -0.011(2) -0.0052(19) 0.005(2)
C30 0.026(2) 0.036(3) 0.032(3) -0.016(2) -0.010(2) 0.002(2)
C31 0.031(3) 0.023(3) 0.027(3) -0.011(2) -0.003(2) -0.004(2)
C32 0.020(2) 0.019(2) 0.017(2) -0.0048(17) -0.0042(17) -0.0042(18)
C33 0.025(2) 0.022(2) 0.022(2) -0.0065(19) -0.0083(19) -0.004(2)
C34 0.033(3) 0.029(3) 0.020(3) -0.012(2) -0.003(2) -0.009(2)
C35 0.032(3) 0.018(2) 0.028(3) -0.005(2) -0.006(2) -0.006(2)
C36 0.034(3) 0.024(3) 0.025(3) -0.004(2) -0.011(2) -0.002(2)
C37 0.024(2) 0.025(3) 0.023(3) -0.0075(19) -0.0028(19) -0.007(2)
C38 0.025(2) 0.017(2) 0.012(2) -0.0090(18) -0.0023(17) -0.0039(17)
C39 0.020(2) 0.027(3) 0.024(3) -0.0115(19) -0.0007(19) -0.010(2)
C40 0.036(3) 0.034(3) 0.020(3) -0.019(2) 0.001(2) -0.009(2)
C41 0.048(3) 0.019(2) 0.018(2) -0.016(2) -0.009(2) -0.0003(19)
C42 0.032(2) 0.020(2) 0.022(3) -0.004(2) -0.013(2) -0.002(2)
C43 0.025(2) 0.019(2) 0.020(2) -0.0037(18) -0.0031(19) -0.0063(19)
C44 0.022(2) 0.021(2) 0.018(2) -0.0062(18) -0.0043(18) -0.0053(19)
C45 0.023(2) 0.022(2) 0.014(2) -0.0086(18) -0.0075(17) -0.0061(18)
C46 0.024(2) 0.023(2) 0.021(2) -0.0053(19) -0.0082(19) -0.006(2)
C47 0.021(2) 0.035(3) 0.029(3) -0.007(2) -0.005(2) -0.016(2)
C48 0.023(2) 0.042(3) 0.020(2) -0.018(2) 0.0044(19) -0.016(2)
C49 0.032(3) 0.027(3) 0.023(3) -0.016(2) -0.002(2) -0.007(2)
C50 0.021(2) 0.020(2) 0.019(2) -0.0046(18) -0.0058(18) -0.0054(19)

loop_
_atom_type_symbol
_atom_type_description
_atom_type_scat_dispersion_real
_atom_type_scat_dispersion_imag
_atom_type_scat_source
C C 0.0033 0.0016 'International Tables Vol C Tables 4.2.6.8 and 6.1.1.4'
H H 0.0000 0.0000 'International Tables Vol C Tables 4.2.6.8 and 6.1.1.4'
O O 0.0106 0.0060 'International Tables Vol C Tables 4.2.6.8 and 6.1.1.4'
P P 0.1023 0.0942 'International Tables Vol C Tables 4.2.6.8 and 6.1.1.4'
Cl Cl 0.1484 0.1585 'International Tables Vol C Tables 4.2.6.8 and 6.1.1.4'
Zn Zn 0.2839 1.4301 'International Tables Vol C Tables 4.2.6.8 and 6.1.1.4'

loop_
_geom_angle_atom_site_label_1
_geom_angle_atom_site_label_2
_geom_angle_atom_site_label_3
_geom_angle_site_symmetry_1
_geom_angle_site_symmetry_3
_geom_angle
_geom_angle_publ_flag
Cl4 Zn1 Cl2 . . 108.29(5) ?
Cl4 Zn1 Cl3 . . 108.25(5) ?
Cl2 Zn1 Cl3 . . 110.16(5) ?
Cl4 Zn1 Cl1 . . 108.61(5) ?
Cl2 Zn1 Cl1 . . 106.56(6) ?
Cl3 Zn1 Cl1 . . 114.79(5) ?
C7 P1 C13 . . 112.9(2) ?
C7 P1 C1 . . 108.51(19) ?
C13 P1 C1 . . 109.85(19) ?
C7 P1 C19 . . 106.25(19) ?
C13 P1 C19 . . 109.2(2) ?
C1 P1 C19 . . 110.1(2) ?
C32 P2 C38 . . 107.93(19) ?
C32 P2 C26 . . 109.4(2) ?
C38 P2 C26 . . 108.72(19) ?
C32 P2 C44 . . 111.9(2) ?
C38 P2 C44 . . 109.3(2) ?
C26 P2 C44 . . 109.7(2) ?
H1w1 O1w H1w2 . . 107.7 ?
H2w1 O2w H2w2 . . 108.8 ?
H3w1 O3w H3w2 . . 108.2 ?
H4w1 O4w H4w2 . . 109.0 ?
C2 C1 C6 . . 120.2(4) ?
C2 C1 P1 . . 121.3(3) ?
C6 C1 P1 . . 118.3(3) ?
C1 C2 C3 . . 119.4(4) ?
C1 C2 H2 . . 120.3 ?
C3 C2 H2 . . 120.3 ?
C4 C3 C2 . . 120.5(4) ?
C4 C3 H3 . . 119.8 ?
C2 C3 H3 . . 119.8 ?
C3 C4 C5 . . 120.2(4) ?
C3 C4 H4 . . 119.9 ?
C5 C4 H4 . . 119.9 ?
C4 C5 C6 . . 120.0(4) ?
C4 C5 H5 . . 120.0 ?
C6 C5 H5 . . 120.0 ?
C5 C6 C1 . . 119.7(4) ?
C5 C6 H6 . . 120.2 ?
C1 C6 H6 . . 120.2 ?
C8 C7 C12 . . 119.2(4) ?
C8 C7 P1 . . 121.2(3) ?
C12 C7 P1 . . 119.5(3) ?
C9 C8 C7 . . 120.6(4) ?
C9 C8 H8 . . 119.7 ?
C7 C8 H8 . . 119.7 ?
C8 C9 C10 . . 119.4(4) ?
C8 C9 H9 . . 120.3 ?
C10 C9 H9 . . 120.3 ?
C11 C10 C9 . . 120.5(4) ?
C11 C10 H10 . . 119.8 ?
C9 C10 H10 . . 119.8 ?
C12 C11 C10 . . 120.4(4) ?
C12 C11 H11 . . 119.8 ?
C10 C11 H11 . . 119.8 ?
C11 C12 C7 . . 119.9(4) ?
C11 C12 H12 . . 120.0 ?
C7 C12 H12 . . 120.0 ?
C18 C13 C14 . . 119.0(4) ?
C18 C13 P1 . . 119.1(3) ?
C14 C13 P1 . . 121.8(3) ?
C15 C14 C13 . . 120.3(4) ?
C15 C14 H14 . . 119.9 ?
C13 C14 H14 . . 119.9 ?
C16 C15 C14 . . 120.2(4) ?
C16 C15 H15 . . 119.9 ?
C14 C15 H15 . . 119.9 ?
C15 C16 C17 . . 119.6(4) ?
C15 C16 H16 . . 120.2 ?
C17 C16 H16 . . 120.2 ?
C18 C17 C16 . . 120.4(4) ?
C18 C17 H17 . . 119.8 ?
C16 C17 H17 . . 119.8 ?
C17 C18 C13 . . 120.5(4) ?
C17 C18 H18 . . 119.7 ?
C13 C18 H18 . . 119.7 ?
C20 C19 P1 . . 113.1(3) ?
C20 C19 H19A . . 109.0 ?
P1 C19 H19A . . 109.0 ?
C20 C19 H19B . . 109.0 ?
P1 C19 H19B . . 109.0 ?
H19A C19 H19B . . 107.8 ?
C25 C20 C21 . . 118.6(4) ?
C25 C20 C19 . . 120.4(4) ?
C21 C20 C19 . . 121.0(4) ?
C22 C21 C20 . . 120.8(4) ?
C22 C21 H21 . . 119.6 ?
C20 C21 H21 . . 119.6 ?
C23 C22 C21 . . 119.0(4) ?
C23 C22 H22 . . 120.5 ?
C21 C22 H22 . . 120.5 ?
C22 C23 C24 . . 121.5(4) ?
C22 C23 Cl5 . . 119.2(3) ?
C24 C23 Cl5 . . 119.3(3) ?
C25 C24 C23 . . 118.8(4) ?
C25 C24 H24 . . 120.6 ?
C23 C24 H24 . . 120.6 ?
C24 C25 C20 . . 121.3(4) ?
C24 C25 H25 . . 119.4 ?
C20 C25 H25 . . 119.4 ?
C31 C26 C27 . . 120.4(4) ?
C31 C26 P2 . . 118.6(3) ?
C27 C26 P2 . . 120.9(3) ?
C26 C27 C28 . . 119.5(4) ?
C26 C27 H27 . . 120.3 ?
C28 C27 H27 . . 120.3 ?
C27 C28 C29 . . 120.1(5) ?
C27 C28 H28 . . 119.9 ?
C29 C28 H28 . . 119.9 ?
C30 C29 C28 . . 120.0(4) ?
C30 C29 H29 . . 120.0 ?
C28 C29 H29 . . 120.0 ?
C29 C30 C31 . . 120.2(5) ?
C29 C30 H30 . . 119.9 ?
C31 C30 H30 . . 119.9 ?
C26 C31 C30 . . 119.8(4) ?
C26 C31 H31 . . 120.1 ?
C30 C31 H31 . . 120.1 ?
C37 C32 C33 . . 119.0(4) ?
C37 C32 P2 . . 120.7(3) ?
C33 C32 P2 . . 120.0(3) ?
C34 C33 C32 . . 120.5(4) ?
C34 C33 H33 . . 119.8 ?
C32 C33 H33 . . 119.8 ?
C33 C34 C35 . . 120.0(4) ?
C33 C34 H34 . . 120.0 ?
C35 C34 H34 . . 120.0 ?
C34 C35 C36 . . 120.4(4) ?
C34 C35 H35 . . 119.8 ?
C36 C35 H35 . . 119.8 ?
C35 C36 C37 . . 120.0(4) ?
C35 C36 H36 . . 120.0 ?
C37 C36 H36 . . 120.0 ?
C36 C37 C32 . . 120.1(4) ?
C36 C37 H37 . . 120.0 ?
C32 C37 H37 . . 120.0 ?
C39 C38 C43 . . 120.1(4) ?
C39 C38 P2 . . 119.7(3) ?
C43 C38 P2 . . 120.3(3) ?
C40 C39 C38 . . 119.8(4) ?
C40 C39 H39 . . 120.1 ?
C38 C39 H39 . . 120.1 ?
C39 C40 C41 . . 120.5(4) ?
C39 C40 H40 . . 119.7 ?
C41 C40 H40 . . 119.7 ?
C42 C41 C40 . . 119.6(4) ?
C42 C41 H41 . . 120.2 ?
C40 C41 H41 . . 120.2 ?
C43 C42 C41 . . 120.5(4) ?
C43 C42 H42 . . 119.7 ?
C41 C42 H42 . . 119.7 ?
C42 C43 C38 . . 119.4(4) ?
C42 C43 H43 . . 120.3 ?
C38 C43 H43 . . 120.3 ?
C45 C44 P2 . . 114.8(3) ?
C45 C44 H44A . . 108.6 ?
P2 C44 H44A . . 108.6 ?
C45 C44 H44B . . 108.6 ?
P2 C44 H44B . . 108.6 ?
H44A C44 H44B . . 107.5 ?
C50 C45 C46 . . 118.4(4) ?
C50 C45 C44 . . 119.9(4) ?
C46 C45 C44 . . 121.7(4) ?
C47 C46 C45 . . 120.2(4) ?
C47 C46 H46 . . 119.9 ?
C45 C46 H46 . . 119.9 ?
C48 C47 C46 . . 118.8(4) ?
C48 C47 H47 . . 120.6 ?
C46 C47 H47 . . 120.6 ?
C47 C48 C49 . . 122.6(4) ?
C47 C48 Cl6 . . 119.2(4) ?
C49 C48 Cl6 . . 118.2(4) ?
C48 C49 C50 . . 117.9(4) ?
C48 C49 H49 . . 121.0 ?
C50 C49 H49 . . 121.0 ?
C49 C50 C45 . . 122.1(4) ?
C49 C50 H50 . . 119.0 ?
C45 C50 H50 . . 119.0 ?

loop_
_geom_bond_atom_site_label_1
_geom_bond_atom_site_label_2
_geom_bond_site_symmetry_2
_geom_bond_distance
_geom_bond_publ_flag
Zn1 Cl1 . 2.3049(14) yes
Zn1 Cl2 . 2.2685(14) yes
Zn1 Cl3 . 2.2800(13) yes
Zn1 Cl4 . 2.2571(12) yes
Cl5 C23 . 1.749(4) ?
Cl6 C48 . 1.752(4) ?
P1 C7 . 1.790(4) ?
P1 C13 . 1.790(4) ?
P1 C1 . 1.790(4) ?
P1 C19 . 1.820(4) ?
P2 C32 . 1.784(4) ?
P2 C38 . 1.796(4) ?
P2 C26 . 1.799(4) ?
P2 C44 . 1.807(4) ?
O1w H1w1 . 0.8401 ?
O1w H1w2 . 0.8400 ?
O2w H2w1 . 0.8400 ?
O2w H2w2 . 0.8400 ?
O3w H3w1 . 0.8399 ?
O3w H3w2 . 0.8400 ?
O4w H4w1 . 0.8399 ?
O4w H4w2 . 0.8400 ?
C1 C2 . 1.387(6) ?
C1 C6 . 1.400(6) ?
C2 C3 . 1.390(6) ?
C2 H2 . 0.9500 ?
C3 C4 . 1.382(6) ?
C3 H3 . 0.9500 ?
C4 C5 . 1.383(6) ?
C4 H4 . 0.9500 ?
C5 C6 . 1.387(6) ?
C5 H5 . 0.9500 ?
C6 H6 . 0.9500 ?
C7 C8 . 1.391(6) ?
C7 C12 . 1.405(6) ?
C8 C9 . 1.382(6) ?
C8 H8 . 0.9500 ?
C9 C10 . 1.390(6) ?
C9 H9 . 0.9500 ?
C10 C11 . 1.381(6) ?
C10 H10 . 0.9500 ?
C11 C12 . 1.374(6) ?
C11 H11 . 0.9500 ?
C12 H12 . 0.9500 ?
C13 C18 . 1.388(6) ?
C13 C14 . 1.398(6) ?
C14 C15 . 1.388(6) ?
C14 H14 . 0.9500 ?
C15 C16 . 1.382(6) ?
C15 H15 . 0.9500 ?
C16 C17 . 1.389(7) ?
C16 H16 . 0.9500 ?
C17 C18 . 1.379(6) ?
C17 H17 . 0.9500 ?
C18 H18 . 0.9500 ?
C19 C20 . 1.509(6) ?
C19 H19A . 0.9900 ?
C19 H19B . 0.9900 ?
C20 C25 . 1.385(6) ?
C20 C21 . 1.387(6) ?
C21 C22 . 1.379(6) ?
C21 H21 . 0.9500 ?
C22 C23 . 1.376(6) ?
C22 H22 . 0.9500 ?
C23 C24 . 1.377(6) ?
C24 C25 . 1.372(6) ?
C24 H24 . 0.9500 ?
C25 H25 . 0.9500 ?
C26 C31 . 1.387(6) ?
C26 C27 . 1.388(6) ?
C27 C28 . 1.389(6) ?
C27 H27 . 0.9500 ?
C28 C29 . 1.396(7) ?
C28 H28 . 0.9500 ?
C29 C30 . 1.375(7) ?
C29 H29 . 0.9500 ?
C30 C31 . 1.391(6) ?
C30 H30 . 0.9500 ?
C31 H31 . 0.9500 ?
C32 C37 . 1.396(6) ?
C32 C33 . 1.399(6) ?
C33 C34 . 1.378(6) ?
C33 H33 . 0.9500 ?
C34 C35 . 1.380(6) ?
C34 H34 . 0.9500 ?
C35 C36 . 1.382(6) ?
C35 H35 . 0.9500 ?
C36 C37 . 1.385(6) ?
C36 H36 . 0.9500 ?
C37 H37 . 0.9500 ?
C38 C39 . 1.393(6) ?
C38 C43 . 1.394(6) ?
C39 C40 . 1.378(6) ?
C39 H39 . 0.9500 ?
C40 C41 . 1.387(7) ?
C40 H40 . 0.9500 ?
C41 C42 . 1.386(7) ?
C41 H41 . 0.9500 ?
C42 C43 . 1.385(6) ?
C42 H42 . 0.9500 ?
C43 H43 . 0.9500 ?
C44 C45 . 1.510(6) ?
C44 H44A . 0.9900 ?
C44 H44B . 0.9900 ?
C45 C50 . 1.385(6) ?
C45 C46 . 1.406(6) ?
C46 C47 . 1.391(6) ?
C46 H46 . 0.9500 ?
C47 C48 . 1.375(7) ?
C47 H47 . 0.9500 ?
C48 C49 . 1.376(6) ?
C49 C50 . 1.379(6) ?
C49 H49 . 0.9500 ?
C50 H50 . 0.9500 ?

loop_
_geom_hbond_atom_site_label_D
_geom_hbond_atom_site_label_H
_geom_hbond_atom_site_label_A
_geom_hbond_site_symmetry_A
_geom_hbond_distance_DH
_geom_hbond_distance_HA
_geom_hbond_distance_DA
_geom_hbond_angle_DHA
_geom_hbond_publ_flag
O1w H1w1 Cl1 . 0.84 2.59 3.361(4) 154 yes
O1w H1w2 Cl2 . 0.84 2.41 3.184(4) 153 yes
O2w H2w1 Cl1 . 0.84 2.58 3.385(9) 161 yes
O3w H3w1 O4w . 0.84 2.31 3.12(2) 160 yes
O3w H3w2 Cl3 . 0.84 2.43 3.27(2) 172 yes
O4w H4w1 Cl1 . 0.84 2.29 3.090(10) 158 yes

loop_
_geom_torsion_atom_site_label_1
_geom_torsion_atom_site_label_2
_geom_torsion_atom_site_label_3
_geom_torsion_atom_site_label_4
_geom_torsion_site_symmetry_1
_geom_torsion_site_symmetry_2
_geom_torsion_site_symmetry_3
_geom_torsion_site_symmetry_4
_geom_torsion
_geom_torsion_publ_flag
C7 P1 C1 C2 . . . . -106.3(4) ?
C13 P1 C1 C2 . . . . 17.6(4) ?
C19 P1 C1 C2 . . . . 137.8(3) ?
C7 P1 C1 C6 . . . . 67.9(4) ?
C13 P1 C1 C6 . . . . -168.2(3) ?
C19 P1 C1 C6 . . . . -48.0(4) ?
C6 C1 C2 C3 . . . . 0.1(6) ?
P1 C1 C2 C3 . . . . 174.2(3) ?
C1 C2 C3 C4 . . . . 0.5(6) ?
C2 C3 C4 C5 . . . . -0.6(7) ?
C3 C4 C5 C6 . . . . 0.0(7) ?
C4 C5 C6 C1 . . . . 0.6(6) ?
C2 C1 C6 C5 . . . . -0.7(6) ?
P1 C1 C6 C5 . . . . -174.9(3) ?
C13 P1 C7 C8 . . . . -122.5(3) ?
C1 P1 C7 C8 . . . . -0.5(4) ?
C19 P1 C7 C8 . . . . 117.9(4) ?
C13 P1 C7 C12 . . . . 60.8(4) ?
C1 P1 C7 C12 . . . . -177.2(3) ?
C19 P1 C7 C12 . . . . -58.8(4) ?
C12 C7 C8 C9 . . . . 0.6(6) ?
P1 C7 C8 C9 . . . . -176.1(3) ?
C7 C8 C9 C10 . . . . -0.4(6) ?
C8 C9 C10 C11 . . . . -0.5(7) ?
C9 C10 C11 C12 . . . . 1.2(7) ?
C10 C11 C12 C7 . . . . -1.0(6) ?
C8 C7 C12 C11 . . . . 0.1(6) ?
P1 C7 C12 C11 . . . . 176.9(3) ?
C7 P1 C13 C18 . . . . 174.7(3) ?
C1 P1 C13 C18 . . . . 53.4(4) ?
C19 P1 C13 C18 . . . . -67.4(4) ?
C7 P1 C13 C14 . . . . -8.8(4) ?
C1 P1 C13 C14 . . . . -130.1(3) ?
C19 P1 C13 C14 . . . . 109.1(4) ?
C18 C13 C14 C15 . . . . -0.8(6) ?
P1 C13 C14 C15 . . . . -177.3(3) ?
C13 C14 C15 C16 . . . . 0.7(7) ?
C14 C15 C16 C17 . . . . 0.1(7) ?
C15 C16 C17 C18 . . . . -0.9(7) ?
C16 C17 C18 C13 . . . . 0.9(6) ?
C14 C13 C18 C17 . . . . -0.1(6) ?
P1 C13 C18 C17 . . . . 176.5(3) ?
C7 P1 C19 C20 . . . . 179.6(3) ?
C13 P1 C19 C20 . . . . 57.6(4) ?
C1 P1 C19 C20 . . . . -63.1(4) ?
P1 C19 C20 C25 . . . . -97.7(4) ?
P1 C19 C20 C21 . . . . 83.5(5) ?
C25 C20 C21 C22 . . . . 1.3(6) ?
C19 C20 C21 C22 . . . . -179.8(4) ?
C20 C21 C22 C23 . . . . -1.3(7) ?
C21 C22 C23 C24 . . . . 0.3(7) ?
C21 C22 C23 Cl5 . . . . -178.7(3) ?
C22 C23 C24 C25 . . . . 0.7(7) ?
Cl5 C23 C24 C25 . . . . 179.7(3) ?
C23 C24 C25 C20 . . . . -0.7(6) ?
C21 C20 C25 C24 . . . . -0.3(6) ?
C19 C20 C25 C24 . . . . -179.2(4) ?
C32 P2 C26 C31 . . . . -37.0(4) ?
C38 P2 C26 C31 . . . . 80.6(4) ?
C44 P2 C26 C31 . . . . -160.0(3) ?
C32 P2 C26 C27 . . . . 145.1(4) ?
C38 P2 C26 C27 . . . . -97.3(4) ?
C44 P2 C26 C27 . . . . 22.1(4) ?
C31 C26 C27 C28 . . . . -0.4(7) ?
P2 C26 C27 C28 . . . . 177.5(3) ?
C26 C27 C28 C29 . . . . 0.4(7) ?
C27 C28 C29 C30 . . . . -0.3(7) ?
C28 C29 C30 C31 . . . . 0.2(7) ?
C27 C26 C31 C30 . . . . 0.3(7) ?
P2 C26 C31 C30 . . . . -177.7(4) ?
C29 C30 C31 C26 . . . . -0.1(7) ?
C38 P2 C32 C37 . . . . 152.1(4) ?
C26 P2 C32 C37 . . . . -89.8(4) ?
C44 P2 C32 C37 . . . . 31.9(4) ?
C38 P2 C32 C33 . . . . -33.7(4) ?
C26 P2 C32 C33 . . . . 84.4(4) ?
C44 P2 C32 C33 . . . . -153.9(3) ?
C37 C32 C33 C34 . . . . 0.8(7) ?
P2 C32 C33 C34 . . . . -173.5(3) ?
C32 C33 C34 C35 . . . . -1.6(7) ?
C33 C34 C35 C36 . . . . 0.7(7) ?
C34 C35 C36 C37 . . . . 0.9(7) ?
C35 C36 C37 C32 . . . . -1.7(7) ?
C33 C32 C37 C36 . . . . 0.8(7) ?
P2 C32 C37 C36 . . . . 175.2(4) ?
C32 P2 C38 C39 . . . . -53.1(4) ?
C26 P2 C38 C39 . . . . -171.6(3) ?
C44 P2 C38 C39 . . . . 68.8(4) ?
C32 P2 C38 C43 . . . . 127.4(4) ?
C26 P2 C38 C43 . . . . 8.9(4) ?
C44 P2 C38 C43 . . . . -110.7(4) ?
C43 C38 C39 C40 . . . . 0.3(6) ?
P2 C38 C39 C40 . . . . -179.2(3) ?
C38 C39 C40 C41 . . . . -0.4(7) ?
C39 C40 C41 C42 . . . . 0.2(7) ?
C40 C41 C42 C43 . . . . 0.2(7) ?
C41 C42 C43 C38 . . . . -0.4(7) ?
C39 C38 C43 C42 . . . . 0.1(6) ?
P2 C38 C43 C42 . . . . 179.6(3) ?
C32 P2 C44 C45 . . . . 73.3(4) ?
C38 P2 C44 C45 . . . . -46.2(4) ?
C26 P2 C44 C45 . . . . -165.2(3) ?
P2 C44 C45 C50 . . . . 97.8(4) ?
P2 C44 C45 C46 . . . . -82.3(4) ?
C50 C45 C46 C47 . . . . -0.2(6) ?
C44 C45 C46 C47 . . . . 180.0(4) ?
C45 C46 C47 C48 . . . . 0.0(6) ?
C46 C47 C48 C49 . . . . 0.7(7) ?
C46 C47 C48 Cl6 . . . . 179.7(3) ?
C47 C48 C49 C50 . . . . -1.1(7) ?
Cl6 C48 C49 C50 . . . . 179.8(3) ?
C48 C49 C50 C45 . . . . 0.9(7) ?
C46 C45 C50 C49 . . . . -0.3(6) ?
C44 C45 C50 C49 . . . . 179.6(4) ?
